data_7720872
loop_
_publ_author_name
'Mesa, Federico'
'Pacheco, Carolina'
'Gonz&#xe1;lez-Platas, Javier'
'Cruz, Carlos'
'Paredes-Garc&#xed;a, Ver&#xf3;nica'
'Veiga, Nicol&#xe1;s'
'Mart&#xed;nez, Lorena'
'Chiozzone, Ra&#xfa;l'

_publ_section_title
;
 Spin dynamics in Ru<sup>III</sup>-oxalate complexes: synthesis,
 characterization, and a<i>b initio</i> insights.
;
_journal_issue 15
_journal_name_full 'Dalton transactions (Cambridge, England : 2003)'
_journal_page_first 5902
_journal_page_last 5907
_journal_paper_doi 10.1039/d6dt00473c
_journal_volume 55
_journal_year 2026
_chemical_absolute_configuration rm
_chemical_formula_moiety 'C16 H28 Cl2 Dy N4 O12 Ru'
_chemical_formula_sum 'C16 H28 Cl2 Dy N4 O12 Ru'
_chemical_formula_weight 802.888
_space_group_crystal_system orthorhombic
_space_group_IT_number 33
_space_group_name_Hall 'P 2c -2n'
_space_group_name_H-M_alt 'P n a 21'
_symmetry_Int_Tables_number 33
_atom_sites_solution_primary dual
_audit_creation_date 2026-02-23
_audit_creation_method
;
Olex2 1.5
(compiled 2025.07.13 svn.rb7424aed for OlexSys, GUI svn.r7314)
;
_audit_update_record
;
2026-02-23 deposited with the CCDC.	2026-04-08 downloaded from the CCDC.
;
_cell_angle_alpha 90
_cell_angle_beta 90
_cell_angle_gamma 90
_cell_formula_units_Z 4
_cell_length_a 10.6127(2)
_cell_length_b 14.5103(3)
_cell_length_c 18.1012(3)
_cell_measurement_reflns_used 6486
_cell_measurement_temperature 298(2)
_cell_measurement_theta_max 29.1620
_cell_measurement_theta_min 2.3730
_cell_volume 2787.47(9)
_computing_cell_refinement 'CrysAlisPro 1.171.43.121a (Rigaku OD, 2024)'
_computing_data_collection 'CrysAlisPro system (CCD 43.120a 64-bit (release 16-04-2024))'
_computing_data_reduction 'CrysAlisPro 1.171.43.121a (Rigaku OD, 2024)'
_computing_molecular_graphics 'Olex2 1.5 (Dolomanov et al., 2009)'
_computing_publication_material 'Olex2 1.5 (Dolomanov et al., 2009)'
_computing_structure_refinement 'olex2.refine 1.5 (Bourhis et al., 2015)'
_computing_structure_solution 'SHELXT 2018/2 (Sheldrick, 2018)'
_diffrn_ambient_temperature 298(2)
_diffrn_detector 'CCD plate'
_diffrn_detector_area_resol_mean 8.1268
_diffrn_detector_type EosS2
_diffrn_measured_fraction_theta_full 0.9996
_diffrn_measured_fraction_theta_max 0.9992
_diffrn_measurement_details
;
List of Runs (angles in degrees, time in seconds):

  # Type    Start    End  Width  t~exp~   \w     \q     \k     \f   Frames
#--------------------------------------------------------------------------
  1  \w     12.00  38.00   1.00    7.50    --   -0.62  77.00-180.00   26
  2  \w     10.00  36.00   1.00    7.50    --   -0.62  77.00-120.00   26
  3  \w     16.00  41.00   1.00   30.00    --   30.43  77.00  90.00   25
  4  \w      1.00  41.00   1.00   30.00    --   30.43  77.00 -60.00   40
  5  \w      9.00  42.00   1.00   30.00    --  -31.68  77.00   0.00   33
  6  \w    -65.00  42.00   1.00   30.00    --  -31.68  77.00-150.00  107
  7  \w     -3.00  30.00   1.00   30.00    --   30.43  37.00 -60.00   33
  8  \w    -23.00   4.00   1.00   30.00    --  -31.68  19.00-150.00   27
  9  \w     16.00  50.00   1.00   30.00    --  -31.68  19.00-150.00   34
 10  \w    -59.00 -33.00   1.00   30.00    --  -31.68  19.00-150.00   26
;
_diffrn_measurement_device 'four-circle diffractometer'
_diffrn_measurement_device_type 'SuperNova, Dualflex, EosS2'
_diffrn_measurement_method '\w scans'
_diffrn_orient_matrix_type 'CrysAlisPro convention (1999,Acta A55,543-557)'
_diffrn_orient_matrix_UB_11 0.0089183000
_diffrn_orient_matrix_UB_12 -0.0412515000
_diffrn_orient_matrix_UB_13 0.0203536000
_diffrn_orient_matrix_UB_21 -0.0512051000
_diffrn_orient_matrix_UB_22 -0.0205436000
_diffrn_orient_matrix_UB_23 -0.0190297000
_diffrn_orient_matrix_UB_31 0.0420072000
_diffrn_orient_matrix_UB_32 -0.0162937000
_diffrn_orient_matrix_UB_33 -0.0275599000
_diffrn_radiation_monochromator mirror
_diffrn_radiation_probe x-ray
_diffrn_radiation_type 'Mo K\a'
_diffrn_radiation_wavelength 0.71073
_diffrn_reflns_av_R_equivalents 0.0302
_diffrn_reflns_av_unetI/netI 0.0415
_diffrn_reflns_Laue_measured_fraction_full 0.9996
_diffrn_reflns_Laue_measured_fraction_max 0.9992
_diffrn_reflns_limit_h_max 12
_diffrn_reflns_limit_h_min -14
_diffrn_reflns_limit_k_max 19
_diffrn_reflns_limit_k_min -19
_diffrn_reflns_limit_l_max 22
_diffrn_reflns_limit_l_min -24
_diffrn_reflns_number 15933
_diffrn_reflns_point_group_measured_fraction_full 0.9186
_diffrn_reflns_point_group_measured_fraction_max 0.8994
_diffrn_reflns_theta_full 25.2417
_diffrn_reflns_theta_max 28.70
_diffrn_reflns_theta_min 1.80
_diffrn_source 'micro-focus sealed X-ray tube'
_diffrn_source_type 'SuperNova (Mo) X-ray Source'
_exptl_absorpt_coefficient_mu 3.458
_exptl_absorpt_correction_T_max 0.998
_exptl_absorpt_correction_T_min 0.687
_exptl_absorpt_correction_type gaussian
_exptl_absorpt_process_details
;
CrysAlisPro 1.171.43.121a (Rigaku Oxford Diffraction, 2024)
Numerical absorption correction based on gaussian integration over
a multifaceted crystal model
Empirical absorption correction using spherical harmonics,
implemented in SCALE3 ABSPACK scaling algorithm.
;
_exptl_crystal_colour yellow
_exptl_crystal_colour_primary yellow
_exptl_crystal_density_diffrn 1.913
_exptl_crystal_description plate
_exptl_crystal_F_000 1565.372
_exptl_crystal_size_max 0.15
_exptl_crystal_size_mid 0.05
_exptl_crystal_size_min 0.03
_refine_diff_density_max 0.5568
_refine_diff_density_min -0.5644
_refine_diff_density_rms 0.1228
_refine_ls_abs_structure_details 'Hooft, R.W.W., Straver, L.H., Spek, A.L. (2010). J. Appl. Cryst., 43, 665-668.'
_refine_ls_abs_structure_Flack -0.013(8)
_refine_ls_d_res_high 0.7401
_refine_ls_d_res_low 11.3217
_refine_ls_goodness_of_fit_ref 1.0397
_refine_ls_hydrogen_treatment constr
_refine_ls_matrix_type full
_refine_ls_number_constraints 51
_refine_ls_number_parameters 379
_refine_ls_number_reflns 6490
_refine_ls_number_restraints 105
_refine_ls_restrained_S_all 1.0309
_refine_ls_R_factor_all 0.0418
_refine_ls_R_factor_gt 0.0325
_refine_ls_shift/su_max -0.0010
_refine_ls_shift/su_mean 0.0000
_refine_ls_structure_factor_coef Fsqd
_refine_ls_weighting_details 'w=1/[\s^2^(Fo^2^)+(0.0257P)^2^] where P=(Fo^2^+2Fc^2^)/3'
_refine_ls_weighting_scheme calc
_refine_ls_wR_factor_gt 0.0594
_refine_ls_wR_factor_ref 0.0634
_reflns_Friedel_coverage 0.793
_reflns_limit_h_max 14
_reflns_limit_h_min -14
_reflns_limit_k_max 19
_reflns_limit_k_min -19
_reflns_limit_l_max 22
_reflns_limit_l_min -24
_reflns_number_gt 5661
_reflns_number_total 6490
_reflns_threshold_expression I>=2u(I)
_cod_data_source_file d6dt00473c2.cif
_cod_data_source_block CP02
_cod_depositor_comments 'Adding full bibliography for 7720871--7720873.cif.'
_cod_original_sg_symbol_Hall ' P 2c -2n'
_cod_database_code 7720872
_chemical_oxdiff_formula 'C16 H25 Cl2 O12 N4 Ru1 Dy1'
_olex2_refinement_description
;
1. Twinned data refinement
 Scales: 0.576(9)
 0.424(9)
2. Fixed Uiso
 At 1.2 times of:
  All C(H) groups
 At 1.5 times of:
  All C(H,H,H) groups
3. Restrained distances
 Dy1-O41A \\sim Dy1-O41B
 with sigma of 0.02
 O41A-C41A \\sim O41B-C41B
 with sigma of 0.02
 C42A-N4A \\sim C43B-N4B
 with sigma of 0.02
 C41A-N4A \\sim C41B-N4B
 with sigma of 0.02
 N4A-C43A \\sim N4B-C42B
 with sigma of 0.02
 Dy1-C41A \\sim Dy1-C41B
 with sigma of 0.04
 O41A-N4A \\sim O41B-N4B
 with sigma of 0.04
 C42A-C41A \\sim C43B-C41B
 with sigma of 0.04
 C42A-C43A \\sim C43B-C42B
 with sigma of 0.04
 C41A-C43A \\sim C41B-C42B
 with sigma of 0.04
4. Uiso/Uaniso restraints and constraints
C41A \\sim N4A \\sim C42A \\sim C43A: within 2A with sigma of 0.04 and sigma
for terminal atoms of 0.08 within 2A
Uanis(N4B) \\sim Ueq: with sigma of 0.005 and sigma for terminal atoms of 0.01
Uanis(O41B) \\sim Ueq, Uanis(O41A) \\sim Ueq: with sigma of 0.005 and sigma for
terminal atoms of 0.01
5. Rigid body (RIGU) restrains
 O41A, C42A, C41A, N4A, C43A
 with sigma for 1-2 distances of 0.004 and sigma for 1-3 distances of 0.004
 O41B, C43B, C41B, N4B, C42B
 with sigma for 1-2 distances of 0.004 and sigma for 1-3 distances of 0.004
6. Others
 Sof(O41B)=Sof(C43B)=Sof(H43d)=Sof(H43e)=Sof(H43f)=Sof(C41B)=Sof(H41B)=
 Sof(N4B)=Sof(C42B)=Sof(H42d)=Sof(H42e)=Sof(H42f)=1-FVAR(1)
 Sof(O41A)=Sof(C42A)=Sof(H42a)=Sof(H42b)=Sof(H42c)=Sof(C41A)=Sof(H41A)=
 Sof(N4A)=Sof(C43A)=Sof(H43a)=Sof(H43b)=Sof(H43c)=FVAR(1)
7.a Me refined with riding coordinates:
 C13(H13a,H13b,H13c), C22(H22a,H22b,H22c), C23(H23a,H23b,H23c)
7.b Aromatic/amide H refined with riding coordinates:
 C31(H31), C11(H11), C21(H21), C41A(H41A), C41B(H41B)
7.c Idealised Me refined as rotating group:
 C33(H33a,H33b,H33c), C12(H12a,H12b,H12c), C32(H32a,H32b,H32c), C42A(H42a,H42b,
 H42c), C43A(H43a,H43b,H43c), C43B(H43d,H43e,H43f), C42B(H42d,H42e,H42f)
;
_olex2_submission_special_instructions 'No special instructions were received'
_oxdiff_exptl_absorpt_empirical_details
;
Empirical correction (ABSPACK) includes:
- Absorption correction using spherical harmonics
- Frame scaling
;
_oxdiff_exptl_absorpt_empirical_full_max 1.191
_oxdiff_exptl_absorpt_empirical_full_min 0.841

loop_
_space_group_symop_id
_space_group_symop_operation_xyz
1 x,y,z
2 -x,-y,z+1/2
3 -x+1/2,y+1/2,z+1/2
4 x+1/2,-y+1/2,z

loop_
_atom_site_label
_atom_site_type_symbol
_atom_site_fract_x
_atom_site_fract_y
_atom_site_fract_z
_atom_site_U_iso_or_equiv
_atom_site_adp_type
_atom_site_occupancy
_atom_site_refinement_flags_posn
_atom_site_refinement_flags_adp
_atom_site_refinement_flags_occupancy
_atom_site_disorder_group
Dy1 Dy 0.176010(17) 0.431928(12) 0.602276(7) 0.02635(5) Uani 1.000000 D . . .
Ru1 Ru 0.48890(5) 0.49432(4) 0.344923(14) 0.03325(10) Uani 1.000000 . . . .
Cl2 Cl 0.6595(2) 0.55900(15) 0.40819(8) 0.0599(6) Uani 1.000000 . . . .
Cl1 Cl 0.31731(17) 0.42973(15) 0.28268(8) 0.0563(6) Uani 1.000000 . . . .
O5 O 0.5135(4) 0.5932(3) 0.2643(2) 0.0379(10) Uani 1.000000 . . . .
O7 O 0.6095(5) 0.4239(3) 0.2766(2) 0.0417(12) Uani 1.000000 . . . .
O6 O 0.6453(4) 0.6223(3) 0.1719(2) 0.0354(10) Uani 1.000000 . . . .
O8 O 0.7278(5) 0.4491(3) 0.1765(2) 0.0384(11) Uani 1.000000 . . . .
C4 C 0.6521(5) 0.4724(5) 0.2247(3) 0.0303(13) Uani 1.000000 . . . .
O3 O 0.4609(4) 0.3962(3) 0.4252(2) 0.0370(10) Uani 1.000000 . . . .
O2 O 0.2527(4) 0.5436(3) 0.5137(2) 0.0359(10) Uani 1.000000 . . . .
O11 O 0.0265(3) 0.5517(2) 0.6041(3) 0.0456(8) Uani 1.000000 . . . .
O1 O 0.3664(5) 0.5663(3) 0.4124(2) 0.0410(12) Uani 1.000000 . . . .
O31 O 0.1392(3) 0.2780(2) 0.6141(2) 0.0456(11) Uani 1.000000 . . . .
O4 O 0.3312(4) 0.3685(3) 0.5187(2) 0.0350(11) Uani 1.000000 . . . .
O21 O 0.0811(5) 0.4135(3) 0.7181(2) 0.0471(12) Uani 1.000000 . . . .
C3 C 0.6007(6) 0.5709(4) 0.2202(3) 0.0287(14) Uani 1.000000 . . . .
N3 N 0.1786(4) 0.1267(3) 0.6141(3) 0.0396(12) Uani 1.000000 . . . .
O41A O 0.0555(11) 0.4007(9) 0.4977(4) 0.050(3) Uani 0.632(9) D U P 1
C31 C 0.1156(5) 0.1983(3) 0.5951(4) 0.0382(12) Uani 1.000000 . . . .
H31 H 0.0464(5) 0.1894(3) 0.5644(4) 0.0459(14) Uiso 1.000000 R . . .
C2 C 0.3760(6) 0.4183(4) 0.4701(3) 0.0281(14) Uani 1.000000 . . . .
N2 N 0.0243(6) 0.3525(4) 0.8270(3) 0.0566(15) Uani 1.000000 . . . .
N1 N -0.0345(4) 0.7009(3) 0.6045(4) 0.0685(14) Uani 1.000000 . . . .
C33 C 0.1429(7) 0.0335(4) 0.5938(5) 0.0671(19) Uani 1.000000 . . . .
H33a H 0.067(2) 0.0351(4) 0.565(2) 0.101(3) Uiso 1.000000 GR . . .
H33b H 0.209(2) 0.0059(12) 0.565(2) 0.101(3) Uiso 1.000000 GR . . .
H33c H 0.129(4) -0.0023(9) 0.6377(5) 0.101(3) Uiso 1.000000 GR . . .
C1 C 0.3265(5) 0.5181(5) 0.4647(3) 0.0315(14) Uani 1.000000 . . . .
C11 C 0.0417(6) 0.6356(5) 0.5972(6) 0.079(2) Uani 1.000000 . . . .
H11 H 0.1231(6) 0.6532(5) 0.5845(6) 0.094(2) Uiso 1.000000 R . . .
C21 C 0.0780(10) 0.3531(6) 0.7628(4) 0.076(3) Uani 1.000000 . . . .
H21 H 0.1197(10) 0.2992(6) 0.7497(4) 0.092(3) Uiso 1.000000 R . . .
C12 C -0.0109(9) 0.7972(5) 0.5831(5) 0.119(4) Uani 1.000000 . . . .
H12a H -0.006(8) 0.8349(11) 0.6266(6) 0.179(6) Uiso 1.000000 GR . . .
H12b H 0.067(4) 0.8010(10) 0.557(4) 0.179(6) Uiso 1.000000 GR . . .
H12c H -0.078(4) 0.8186(19) 0.552(4) 0.179(6) Uiso 1.000000 GR . . .
C32 C 0.2880(7) 0.1354(5) 0.6617(4) 0.085(3) Uani 1.000000 . . . .
H32a H 0.312(3) 0.1990(8) 0.665(3) 0.128(4) Uiso 1.000000 GR . . .
H32b H 0.2678(18) 0.113(4) 0.7101(10) 0.128(4) Uiso 1.000000 GR . . .
H32c H 0.3563(18) 0.100(3) 0.6416(18) 0.128(4) Uiso 1.000000 GR . . .
C13 C -0.1488(9) 0.6881(8) 0.6415(6) 0.232(11) Uani 1.000000 . . . .
H13a H -0.1951(9) 0.7449(8) 0.6419(6) 0.348(16) Uiso 1.000000 R . . .
H13b H -0.1972(9) 0.6416(8) 0.6165(6) 0.348(16) Uiso 1.000000 R . . .
H13c H -0.1326(9) 0.6689(8) 0.6913(6) 0.348(16) Uiso 1.000000 R . . .
C42A C -0.1713(11) 0.3418(9) 0.4260(5) 0.074(4) Uani 0.632(9) D U P 1
H42a H -0.1736(14) 0.333(7) 0.4785(9) 0.111(5) Uiso 0.632(9) GR . P 1
H42b H -0.206(3) 0.401(3) 0.414(5) 0.111(5) Uiso 0.632(9) GR . P 1
H42c H -0.220(2) 0.294(4) 0.402(4) 0.111(5) Uiso 0.632(9) GR . P 1
C22 C -0.0301(11) 0.4339(8) 0.8536(5) 0.144(5) Uani 1.000000 . . . .
H22a H -0.0660(11) 0.4229(8) 0.9014(5) 0.217(8) Uiso 1.000000 R . . .
H22b H 0.0333(11) 0.4808(8) 0.8572(5) 0.217(8) Uiso 1.000000 R . . .
H22c H -0.0949(11) 0.4537(8) 0.8202(5) 0.217(8) Uiso 1.000000 R . . .
C23 C 0.0350(16) 0.2793(8) 0.8791(4) 0.152(6) Uani 1.000000 . . . .
H23a H -0.0127(16) 0.2941(8) 0.9226(4) 0.228(9) Uiso 1.000000 R . . .
H23b H 0.0030(16) 0.2235(8) 0.8577(4) 0.228(9) Uiso 1.000000 R . . .
H23c H 0.1220(16) 0.2710(8) 0.8921(4) 0.228(9) Uiso 1.000000 R . . .
C41A C 0.0499(12) 0.3663(9) 0.4376(5) 0.062(4) Uani 0.632(9) D U P 1
H41A H 0.1260(12) 0.3588(9) 0.4129(5) 0.074(4) Uiso 0.632(9) R . P 1
N4A N -0.0520(15) 0.3378(14) 0.4025(4) 0.053(3) Uani 0.632(9) D U P 1
C43A C -0.0384(16) 0.3107(11) 0.3216(5) 0.098(5) Uani 0.632(9) D U P 1
H43a H -0.065(10) 0.248(3) 0.3152(12) 0.147(8) Uiso 0.632(9) GR . P 1
H43b H -0.090(8) 0.350(5) 0.2917(8) 0.147(8) Uiso 0.632(9) GR . P 1
H43c H 0.048(3) 0.317(7) 0.3069(17) 0.147(8) Uiso 0.632(9) GR . P 1
O41B O 0.0271(14) 0.3943(11) 0.5125(4) 0.038(3) Uani 0.368(9) D U P 2
C43B C 0.0692(19) 0.3023(16) 0.3809(6) 0.079(7) Uani 0.368(9) D U P 2
H43d H 0.124(7) 0.345(3) 0.357(8) 0.119(11) Uiso 0.368(9) GR . P 2
H43e H 0.109(8) 0.279(10) 0.4248(12) 0.119(11) Uiso 0.368(9) GR . P 2
H43f H 0.052(3) 0.252(7) 0.348(7) 0.119(11) Uiso 0.368(9) GR . P 2
C41B C -0.0559(16) 0.3750(12) 0.4716(6) 0.052(4) Uani 0.368(9) D U P 2
H41B H -0.1379(16) 0.3802(12) 0.4891(6) 0.062(5) Uiso 0.368(9) R . P 2
N4B N -0.040(2) 0.345(3) 0.3994(5) 0.055(6) Uani 0.368(9) D U P 2
C42B C -0.1704(18) 0.3208(17) 0.3665(7) 0.087(7) Uani 0.368(9) D U P 2
H42d H -0.173(6) 0.340(11) 0.316(3) 0.130(11) Uiso 0.368(9) GR . P 2
H42e H -0.184(7) 0.255(2) 0.370(9) 0.130(11) Uiso 0.368(9) GR . P 2
H42f H -0.235(2) 0.352(10) 0.394(6) 0.130(11) Uiso 0.368(9) GR . P 2

loop_
_atom_site_aniso_label
_atom_site_aniso_U_11
_atom_site_aniso_U_22
_atom_site_aniso_U_33
_atom_site_aniso_U_12
_atom_site_aniso_U_13
_atom_site_aniso_U_23
Dy1 0.02705(9) 0.02710(9) 0.02490(9) -0.00185(8) -0.00159(16) 0.00263(15)
Ru1 0.0381(2) 0.0322(2) 0.02948(19) 0.00469(18) 0.01000(19) 0.00823(18)
Cl2 0.0586(12) 0.0679(13) 0.0532(11) -0.0127(9) -0.0073(9) 0.0126(9)
Cl1 0.0510(11) 0.0636(13) 0.0543(11) -0.0121(9) -0.0029(9) 0.0124(9)
O5 0.036(2) 0.039(2) 0.038(2) 0.0042(19) 0.008(2) 0.0104(18)
O7 0.048(3) 0.033(2) 0.043(3) 0.008(2) 0.019(2) 0.0090(19)
O6 0.036(2) 0.038(2) 0.032(2) 0.0077(19) 0.0093(19) 0.0083(19)
O8 0.048(3) 0.029(2) 0.037(2) -0.0013(19) 0.013(2) -0.0006(18)
C4 0.032(3) 0.030(3) 0.029(3) -0.001(2) -0.004(2) 0.004(2)
O3 0.047(2) 0.031(2) 0.033(2) 0.016(2) 0.013(2) 0.0080(18)
O2 0.039(2) 0.037(2) 0.031(2) 0.0097(19) 0.010(2) 0.0052(19)
O11 0.0390(17) 0.0385(18) 0.059(2) 0.0041(15) 0.003(3) 0.012(3)
O1 0.051(3) 0.035(2) 0.037(2) 0.0120(19) 0.017(2) 0.0120(19)
O31 0.057(2) 0.0301(16) 0.050(3) -0.0105(16) -0.002(2) 0.0056(19)
O4 0.047(2) 0.030(2) 0.028(2) 0.0045(19) 0.0060(18) 0.0084(18)
O21 0.055(3) 0.047(3) 0.039(2) 0.006(2) 0.014(2) 0.017(2)
C3 0.027(3) 0.035(3) 0.024(3) 0.001(2) -0.001(2) 0.004(2)
N3 0.043(2) 0.037(2) 0.039(4) -0.001(2) -0.001(2) -0.000(2)
O41A 0.045(4) 0.061(4) 0.043(3) -0.004(2) -0.010(2) -0.000(2)
C31 0.041(3) 0.036(2) 0.037(3) -0.002(2) -0.009(3) -0.001(3)
C2 0.031(3) 0.030(3) 0.024(3) -0.000(2) -0.001(2) -0.003(2)
N2 0.091(4) 0.046(3) 0.032(3) -0.011(3) 0.016(3) 0.000(2)
N1 0.059(3) 0.046(3) 0.100(4) 0.017(2) 0.014(6) -0.009(5)
C33 0.099(5) 0.040(3) 0.062(5) 0.005(3) -0.012(5) -0.007(4)
C1 0.035(3) 0.031(3) 0.028(3) -0.003(3) 0.000(3) 0.001(3)
C11 0.054(4) 0.063(4) 0.120(6) 0.006(3) 0.016(7) -0.000(7)
C21 0.129(8) 0.049(4) 0.051(4) 0.015(5) 0.038(5) 0.010(4)
C12 0.127(7) 0.063(5) 0.168(13) 0.019(5) 0.037(9) 0.025(7)
C32 0.057(4) 0.075(5) 0.123(7) 0.008(4) -0.041(5) 0.000(5)
C13 0.117(9) 0.127(10) 0.45(3) 0.035(7) 0.149(14) 0.096(14)
C42A 0.068(5) 0.075(8) 0.079(8) 0.002(4) -0.023(4) 0.006(6)
C22 0.160(11) 0.164(11) 0.110(10) 0.062(9) 0.065(9) -0.018(9)
C23 0.289(19) 0.105(9) 0.062(6) -0.016(10) 0.050(9) 0.017(6)
C41A 0.052(5) 0.082(9) 0.051(5) -0.003(4) -0.012(3) -0.011(3)
N4A 0.063(5) 0.038(6) 0.057(5) 0.000(4) -0.031(3) 0.006(3)
C43A 0.126(11) 0.101(10) 0.068(6) -0.002(7) -0.025(4) -0.016(4)
O41B 0.036(5) 0.043(5) 0.037(5) -0.004(2) 0.000(2) -0.000(2)
C43B 0.070(8) 0.089(16) 0.079(13) 0.001(5) -0.006(5) -0.026(8)
C41B 0.047(7) 0.054(10) 0.055(6) -0.002(4) -0.010(3) -0.007(4)
N4B 0.059(6) 0.055(7) 0.051(6) -0.005(2) -0.006(2) -0.004(2)
C42B 0.072(8) 0.099(17) 0.090(13) -0.002(5) -0.025(4) -0.033(9)

loop_
_atom_type_symbol
_atom_type_scat_dispersion_real
_atom_type_scat_dispersion_imag
_atom_type_scat_Cromer_Mann_a1
_atom_type_scat_Cromer_Mann_a2
_atom_type_scat_Cromer_Mann_a3
_atom_type_scat_Cromer_Mann_a4
_atom_type_scat_Cromer_Mann_b1
_atom_type_scat_Cromer_Mann_b2
_atom_type_scat_Cromer_Mann_b3
_atom_type_scat_Cromer_Mann_b4
_atom_type_scat_Cromer_Mann_c
_atom_type_scat_source
_atom_type_scat_dispersion_source
C 0.00313 0.00162 2.31000 1.02000 1.58860 0.86500 20.84390 10.20750 0.56870 51.65120 0.21560 'International Tables Volume C Table 6.1.1.4 (pp. 500-502)' 'Brennan, Cowan, Rev. Sci. Instrum., 1992, 63, 850'
Cl 0.14908 0.15974 11.46040 7.19640 6.25560 1.64550 0.01040 1.16620 18.51940 47.77840 -9.55740 'International Tables Volume C Table 6.1.1.4 (pp. 500-502)' 'Brennan, Cowan, Rev. Sci. Instrum., 1992, 63, 850'
Dy -0.12733 4.42924 26.50700 17.63830 14.55960 2.96577 2.18020 0.20217 12.18990 111.87400 4.29728 'International Tables Volume C Table 6.1.1.4 (pp. 500-502)' 'Brennan, Cowan, Rev. Sci. Instrum., 1992, 63, 850'
H 0.00000 0.00000 0.49300 0.32291 0.14019 0.04081 10.51090 26.12570 3.14236 57.79970 0.00304 'International Tables Volume C Table 6.1.1.4 (pp. 500-502)' 'Brennan, Cowan, Rev. Sci. Instrum., 1992, 63, 850'
N 0.00612 0.00332 12.21260 3.13220 2.01250 1.16630 0.00570 9.89330 28.99750 0.58260 -11.52900 'International Tables Volume C Table 6.1.1.4 (pp. 500-502)' 'Brennan, Cowan, Rev. Sci. Instrum., 1992, 63, 850'
O 0.01085 0.00610 3.04850 2.28680 1.54630 0.86700 13.27710 5.70110 0.32390 32.90890 0.25080 'International Tables Volume C Table 6.1.1.4 (pp. 500-502)' 'Brennan, Cowan, Rev. Sci. Instrum., 1992, 63, 850'
Ru -1.23864 0.84050 19.26740 12.91820 4.86337 1.56756 0.80852 8.43467 24.79970 94.29280 5.37874 'International Tables Volume C Table 6.1.1.4 (pp. 500-502)' 'Brennan, Cowan, Rev. Sci. Instrum., 1992, 63, 850'

loop_
_exptl_crystal_face_index_h
_exptl_crystal_face_index_k
_exptl_crystal_face_index_l
_exptl_crystal_face_perp_dist
4 -5 0 0.0265
1 1 -5 0.0609
-1 -1 5 0.0609
2 5 0 0.0150
-2 -5 0 0.0150
-5 1 0 0.0159

loop_
_geom_angle_atom_site_label_1
_geom_angle_atom_site_label_2
_geom_angle_atom_site_label_3
_geom_angle
_geom_angle_site_symmetry_1
_geom_angle_site_symmetry_3
_geom_angle_publ_flag
O8 Dy1 O6 67.02(15) 2_665 2_665 ?
O2 Dy1 O6 107.49(15) . 2_665 ?
O2 Dy1 O8 75.37(12) . 2_665 ?
O11 Dy1 O6 139.87(15) . 2_665 ?
O11 Dy1 O8 75.48(15) . 2_665 ?
O11 Dy1 O2 75.03(14) . . ?
O31 Dy1 O6 76.44(15) . 2_665 ?
O31 Dy1 O8 136.19(15) . 2_665 ?
O31 Dy1 O2 140.95(15) . . ?
O31 Dy1 O11 127.37(12) . . ?
O4 Dy1 O6 70.54(11) . 2_665 ?
O4 Dy1 O8 109.40(16) . 2_665 ?
O4 Dy1 O2 67.15(14) . . ?
O4 Dy1 O11 138.51(15) . . ?
O4 Dy1 O31 78.61(14) . . ?
O21 Dy1 O6 80.37(15) . 2_665 ?
O21 Dy1 O8 76.42(16) . 2_665 ?
O21 Dy1 O2 144.49(15) . . ?
O21 Dy1 O11 77.39(16) . . ?
O21 Dy1 O31 74.35(16) . . ?
O21 Dy1 O4 144.07(15) . . ?
O41A Dy1 O6 142.5(3) . 2_665 ?
O41A Dy1 O8 145.5(3) . 2_665 ?
O41A Dy1 O2 77.1(3) . . ?
O41A Dy1 O11 77.6(3) . . ?
O41A Dy1 O31 77.9(3) . . ?
O41A Dy1 O4 78.0(3) . . ?
O41A Dy1 O21 118.0(3) . . ?
O41B Dy1 O6 145.3(4) . 2_665 ?
O41B Dy1 O8 147.3(4) . 2_665 ?
O41B Dy1 O2 85.6(3) . . ?
O41B Dy1 O11 74.1(4) . . ?
O41B Dy1 O31 73.7(4) . . ?
O41B Dy1 O4 86.4(4) . . ?
O41B Dy1 O21 107.8(3) . . ?
O41B Dy1 O41A 10.2(4) . . ?
Cl1 Ru1 Cl2 179.48(7) . . ?
O5 Ru1 Cl2 88.23(13) . . ?
O5 Ru1 Cl1 92.10(12) . . ?
O7 Ru1 Cl2 90.70(14) . . ?
O7 Ru1 Cl1 89.75(15) . . ?
O7 Ru1 O5 80.84(17) . . ?
O3 Ru1 Cl2 92.49(13) . . ?
O3 Ru1 Cl1 87.17(14) . . ?
O3 Ru1 O5 179.0(2) . . ?
O3 Ru1 O7 99.88(17) . . ?
O1 Ru1 Cl2 89.71(15) . . ?
O1 Ru1 Cl1 89.84(15) . . ?
O1 Ru1 O5 98.42(17) . . ?
O1 Ru1 O7 179.1(2) . . ?
O1 Ru1 O3 80.85(16) . . ?
C3 O5 Ru1 111.2(4) . . ?
C4 O7 Ru1 113.3(4) . . ?
C3 O6 Dy1 118.1(4) . 2_664 ?
C4 O8 Dy1 118.3(4) . 2_664 ?
O8 C4 O7 127.6(7) . . ?
C3 C4 O7 115.7(6) . . ?
C3 C4 O8 116.7(6) . . ?
C2 O3 Ru1 112.6(4) . . ?
C1 O2 Dy1 119.1(4) . . ?
C11 O11 Dy1 129.7(4) . . ?
C1 O1 Ru1 112.2(4) . . ?
C31 O31 Dy1 158.3(4) . . ?
C2 O4 Dy1 119.1(4) . . ?
C21 O21 Dy1 134.7(5) . . ?
O6 C3 O5 124.7(6) . . ?
C4 C3 O5 117.7(5) . . ?
C4 C3 O6 117.5(5) . . ?
C33 N3 C31 123.4(5) . . ?
C32 N3 C31 120.4(5) . . ?
C32 N3 C33 116.1(5) . . ?
C41A O41A Dy1 147.8(11) . . ?
N3 C31 O31 125.4(5) . . ?
H31 C31 O31 117.3(3) . . ?
H31 C31 N3 117.3(3) . . ?
O4 C2 O3 126.1(6) . . ?
C1 C2 O3 116.3(5) . . ?
C1 C2 O4 117.6(5) . . ?
C22 N2 C21 119.0(7) . . ?
C23 N2 C21 124.3(8) . . ?
C23 N2 C22 115.8(7) . . ?
C12 N1 C11 125.5(7) . . ?
C13 N1 C11 120.6(7) . . ?
C13 N1 C12 113.6(7) . . ?
H33a C33 N3 109.5 . . ?
H33b C33 N3 109.5 . . ?
H33b C33 H33a 109.5 . . ?
H33c C33 N3 109.5 . . ?
H33c C33 H33a 109.5 . . ?
H33c C33 H33b 109.5 . . ?
O1 C1 O2 126.1(7) . . ?
C2 C1 O2 116.7(5) . . ?
C2 C1 O1 117.2(6) . . ?
N1 C11 O11 130.6(6) . . ?
H11 C11 O11 114.7(3) . . ?
H11 C11 N1 114.7(4) . . ?
N2 C21 O21 128.7(8) . . ?
H21 C21 O21 115.6(5) . . ?
H21 C21 N2 115.6(5) . . ?
H12a C12 N1 109.5 . . ?
H12b C12 N1 109.5 . . ?
H12b C12 H12a 109.5 . . ?
H12c C12 N1 109.5 . . ?
H12c C12 H12a 109.5 . . ?
H12c C12 H12b 109.5 . . ?
H32a C32 N3 109.5 . . ?
H32b C32 N3 109.5 . . ?
H32b C32 H32a 109.5 . . ?
H32c C32 N3 109.5 . . ?
H32c C32 H32a 109.5 . . ?
H32c C32 H32b 109.5 . . ?
H13a C13 N1 109.5 . . ?
H13b C13 N1 109.5 . . ?
H13b C13 H13a 109.5 . . ?
H13c C13 N1 109.5 . . ?
H13c C13 H13a 109.5 . . ?
H13c C13 H13b 109.5 . . ?
H42b C42A H42a 109.5 . . ?
H42c C42A H42a 109.5 . . ?
H42c C42A H42b 109.5 . . ?
N4A C42A H42a 109.5 . . ?
N4A C42A H42b 109.5 . . ?
N4A C42A H42c 109.5 . . ?
H22a C22 N2 109.5 . . ?
H22b C22 N2 109.5 . . ?
H22b C22 H22a 109.5 . . ?
H22c C22 N2 109.5 . . ?
H22c C22 H22a 109.5 . . ?
H22c C22 H22b 109.5 . . ?
H23a C23 N2 109.5 . . ?
H23b C23 N2 109.5 . . ?
H23b C23 H23a 109.5 . . ?
H23c C23 N2 109.5 . . ?
H23c C23 H23a 109.5 . . ?
H23c C23 H23b 109.5 . . ?
H41A C41A O41A 116.3(8) . . ?
N4A C41A O41A 127.5(13) . . ?
N4A C41A H41A 116.3(8) . . ?
C41A N4A C42A 127.5(11) . . ?
C43A N4A C42A 114.0(11) . . ?
C43A N4A C41A 117.8(13) . . ?
H43a C43A N4A 109.5 . . ?
H43b C43A N4A 109.5 . . ?
H43b C43A H43a 109.5 . . ?
H43c C43A N4A 109.5 . . ?
H43c C43A H43a 109.5 . . ?
H43c C43A H43b 109.5 . . ?
C41B O41B Dy1 174.4(11) . . ?
H43e C43B H43d 109.5 . . ?
H43f C43B H43d 109.5 . . ?
H43f C43B H43e 109.5 . . ?
N4B C43B H43d 109.5 . . ?
N4B C43B H43e 109.5 . . ?
N4B C43B H43f 109.5 . . ?
H41B C41B O41B 117.6(9) . . ?
N4B C41B O41B 124.8(18) . . ?
N4B C41B H41B 117.6(13) . . ?
C41B N4B C43B 118.8(17) . . ?
C42B N4B C43B 125(2) . . ?
C42B N4B C41B 108.7(17) . . ?
H42d C42B N4B 109.5 . . ?
H42e C42B N4B 109.5 . . ?
H42e C42B H42d 109.5 . . ?
H42f C42B N4B 109.5 . . ?
H42f C42B H42d 109.5 . . ?
H42f C42B H42e 109.5 . . ?

loop_
_geom_bond_atom_site_label_1
_geom_bond_atom_site_label_2
_geom_bond_distance
_geom_bond_site_symmetry_2
_geom_bond_publ_flag
Dy1 O6 2.409(4) 2_665 ?
Dy1 O8 2.413(4) 2_665 ?
Dy1 O2 2.420(4) . ?
Dy1 O11 2.354(3) . ?
Dy1 O31 2.277(3) . ?
Dy1 O4 2.418(4) . ?
Dy1 O21 2.342(4) . ?
Dy1 O41A 2.329(8) . ?
Dy1 O41B 2.331(12) . ?
Ru1 Cl2 2.339(2) . ?
Ru1 Cl1 2.3375(18) . ?
Ru1 O5 2.063(4) . ?
Ru1 O7 2.052(4) . ?
Ru1 O3 2.056(4) . ?
Ru1 O1 2.067(5) . ?
O5 C3 1.264(7) . ?
O7 C4 1.258(7) . ?
O6 C3 1.242(7) . ?
O8 C4 1.234(7) . ?
C4 C3 1.532(9) . ?
O3 C2 1.255(7) . ?
O2 C1 1.241(7) . ?
O11 C11 1.235(7) . ?
O1 C1 1.250(7) . ?
O31 C31 1.232(5) . ?
O4 C2 1.234(7) . ?
O21 C21 1.193(8) . ?
N3 C31 1.283(6) . ?
N3 C33 1.452(7) . ?
N3 C32 1.451(8) . ?
O41A C41A 1.198(12) . ?
C31 H31 0.9300 . ?
C2 C1 1.544(9) . ?
N2 C21 1.295(8) . ?
N2 C22 1.398(11) . ?
N2 C23 1.425(11) . ?
N1 C11 1.253(7) . ?
N1 C12 1.471(8) . ?
N1 C13 1.398(10) . ?
C33 H33a 0.9600 . ?
C33 H33b 0.9600 . ?
C33 H33c 0.9600 . ?
C11 H11 0.9300 . ?
C21 H21 0.9300 . ?
C12 H12a 0.9600 . ?
C12 H12b 0.9600 . ?
C12 H12c 0.9600 . ?
C32 H32a 0.9600 . ?
C32 H32b 0.9600 . ?
C32 H32c 0.9600 . ?
C13 H13a 0.9600 . ?
C13 H13b 0.9600 . ?
C13 H13c 0.9600 . ?
C42A H42a 0.9600 . ?
C42A H42b 0.9600 . ?
C42A H42c 0.9600 . ?
C42A N4A 1.337(17) . ?
C22 H22a 0.9600 . ?
C22 H22b 0.9600 . ?
C22 H22c 0.9600 . ?
C23 H23a 0.9600 . ?
C23 H23b 0.9600 . ?
C23 H23c 0.9600 . ?
C41A H41A 0.9300 . ?
C41A N4A 1.320(17) . ?
N4A C43A 1.522(13) . ?
C43A H43a 0.9600 . ?
C43A H43b 0.9600 . ?
C43A H43c 0.9600 . ?
O41B C41B 1.184(17) . ?
C43B H43d 0.9600 . ?
C43B H43e 0.9600 . ?
C43B H43f 0.9600 . ?
C43B N4B 1.35(3) . ?
C41B H41B 0.9300 . ?
C41B N4B 1.390(18) . ?
N4B C42B 1.55(3) . ?
C42B H42d 0.9600 . ?
C42B H42e 0.9600 . ?
C42B H42f 0.9600 . ?

loop_
_geom_torsion_atom_site_label_1
_geom_torsion_atom_site_label_2
_geom_torsion_atom_site_label_3
_geom_torsion_atom_site_label_4
_geom_torsion
_geom_torsion_site_symmetry_1
_geom_torsion_site_symmetry_2
_geom_torsion_site_symmetry_3
_geom_torsion_site_symmetry_4
_geom_torsion_publ_flag
Dy1 O6 C3 O5 174.5(4) 2_664 . . . ?
Dy1 O6 C3 C4 -7.8(4) 2_664 . . . ?
Dy1 O8 C4 O7 -166.5(4) 2_664 . . . ?
Dy1 O8 C4 C3 15.2(4) 2_664 . . . ?
Dy1 O2 C1 O1 174.5(4) . . . . ?
Dy1 O2 C1 C2 -7.2(4) . . . . ?
Dy1 O11 C11 N1 -172.8(8) . . . . ?
Dy1 O31 C31 N3 129.6(10) . . . . ?
Dy1 O4 C2 O3 176.6(4) . . . . ?
Dy1 O4 C2 C1 -1.7(4) . . . . ?
Dy1 O21 C21 N2 177.6(8) . . . . ?
Dy1 O41A C41A N4A 156.3(19) . . . . ?
Ru1 O5 C3 O6 -171.1(4) . . . . ?
Ru1 O5 C3 C4 11.1(4) . . . . ?
Ru1 O7 C4 O8 178.4(4) . . . . ?
Ru1 O7 C4 C3 -3.3(4) . . . . ?
Ru1 O3 C2 O4 171.9(4) . . . . ?
Ru1 O3 C2 C1 -9.7(4) . . . . ?
Ru1 O1 C1 O2 179.5(4) . . . . ?
Ru1 O1 C1 C2 1.2(4) . . . . ?
O5 C3 C4 O7 -5.6(6) . . . . ?
O5 C3 C4 O8 172.9(5) . . . . ?
O7 C4 C3 O6 176.5(5) . . . . ?
O6 C3 C4 O8 -5.0(6) . . . . ?
O3 C2 C1 O2 -172.5(5) . . . . ?
O3 C2 C1 O1 6.0(6) . . . . ?
O2 C1 C2 O4 6.0(6) . . . . ?
O11 C11 N1 C12 -169.3(10) . . . . ?
O11 C11 N1 C13 16.8(14) . . . . ?
O1 C1 C2 O4 -175.5(5) . . . . ?
O31 C31 N3 C33 176.3(6) . . . . ?
O31 C31 N3 C32 -0.3(8) . . . . ?
O21 C21 N2 C22 -6.0(15) . . . . ?
O21 C21 N2 C23 -174.4(11) . . . . ?
O41A C41A N4A C42A 1(2) . . . . ?
O41A C41A N4A C43A 170.2(17) . . . . ?
O41B C41B N4B C43B 26(2) . . . . ?
O41B C41B N4B C42B 176(3) . . . . ?

loop_
_restr_equal_distance_atom_site_label_1
_restr_equal_distance_atom_site_label_2
_restr_equal_distance_site_symmetry_2
_restr_equal_distance_class_id
Dy1 O41A 1 1
Dy1 C41A 1 6
Dy1 O41B 1 1
Dy1 C41B 1 6
O41A C41A 1 2
O41A N4A 1 7
C42A C41A 1 8
C42A N4A 1 3
C42A C43A 1 9
C41A N4A 1 4
C41A C43A 1 10
N4A C43A 1 5
O41B C41B 1 2
O41B N4B 1 7
C43B C41B 1 8
C43B N4B 1 3
C43B C42B 1 9
C41B N4B 1 4
C41B C42B 1 10
N4B C42B 1 5

loop_
_restr_equal_distance_class_class_id
_restr_equal_distance_class_target_weight_param
_restr_equal_distance_class_average
_restr_equal_distance_class_esd
_restr_equal_distance_class_diff_max
1 0.0200 2.3301 0.0009 0.0009
2 0.0200 1.1914 0.0071 0.0071
3 0.0200 1.3442 0.0072 0.0072
4 0.0200 1.3550 0.0345 0.0345
5 0.0200 1.5364 0.0141 0.0141
6 0.0400 3.4577 0.0540 0.0540
7 0.0400 2.2710 0.0117 0.0117
8 0.0400 2.3714 0.0120 0.0120
9 0.0400 2.4851 0.0854 0.0854
10 0.0400 2.4135 0.0229 0.0229

loop_
_restr_U_iso_atom_site_label
_restr_U_iso_weight_param
O41A 0.0050
O41B 0.0050
N4B 0.0050

loop_
_restr_U_similar_atom_site_label_1
_restr_U_similar_atom_site_label_2
_restr_U_similar_weight_param
C42A N4A 0.0400
C41A N4A 0.0400
N4A C43A 0.0400

loop_
_twin_individual_id
_twin_individual_mass_fraction_refined
1 0.576(9)
2 0.424(9)

loop_
_exptl_oxdiff_crystal_face_indexfrac_h
_exptl_oxdiff_crystal_face_indexfrac_k
_exptl_oxdiff_crystal_face_indexfrac_l
_exptl_oxdiff_crystal_face_x
_exptl_oxdiff_crystal_face_y
_exptl_oxdiff_crystal_face_z
4.0000 -5.0000 -0.0000 0.2419 -0.1021 0.2495
1.0000 1.0000 -5.0000 -0.1341 0.0234 0.1635
-1.0000 -1.0000 5.0000 0.1341 -0.0234 -0.1635
2.0000 5.0000 0.0000 -0.1884 -0.2051 0.0025
-2.0000 -5.0000 -0.0000 0.1884 0.2051 -0.0025
-5.0000 1.0000 -0.0000 -0.0858 0.2355 -0.2263

loop_
_restr_rigu_atom_site_label_1
_restr_rigu_atom_site_label_2
_restr_rigu_target_weight_param
_restr_rigu_u13_diff
_restr_rigu_u23_diff
_restr_rigu_u33_diff
O41A C41A 0.004000 0.000623 0.002051 -0.002062
O41A N4A 0.004000 -0.002355 0.005435 0.001953
C42A C41A 0.004000 -0.003236 0.007867 0.015532
C42A N4A 0.004000 0.000022 -0.001340 0.001554
C42A C43A 0.004000 -0.015683 0.035306 -0.010271
C41A N4A 0.004000 0.003972 -0.006234 0.004130
C41A C43A 0.004000 0.009887 -0.008256 -0.013177
N4A C43A 0.004000 0.003668 0.004645 -0.002508
O41B C41B 0.004000 0.000839 0.000871 -0.003287
O41B N4B 0.004000 0.000939 0.003119 -0.009039
C43B C41B 0.004000 -0.000309 -0.005292 0.009163
C43B N4B 0.004000 -0.004265 -0.003519 0.007635
C43B C42B 0.004000 0.007140 -0.016739 0.001250
C41B N4B 0.004000 -0.002241 -0.003595 0.002394
C41B C42B 0.004000 0.003514 0.009567 -0.007548
N4B C42B 0.004000 0.002322 -0.009841 -0.001540
